data_9008291
loop_
_publ_author_name
'Engel, P.'

_publ_section_title
;
 Die kristallstruktur von synthetischem parapierrotit, TlSb5S8
;
_journal_name_full 'Zeitschrift fur Kristallographie'
_journal_page_first 203
_journal_page_last 216
_journal_volume 151
_journal_year 1980
_chemical_compound_source Synthetic
_chemical_formula_sum 'S8 Sb5 Tl'
_chemical_name_mineral Parapierrotite
_space_group_IT_number 7
_symmetry_space_group_name_Hall 'P -2yac'
_symmetry_space_group_name_H-M 'P 1 n 1'
_cell_angle_alpha 90
_cell_angle_beta 91.96
_cell_angle_gamma 90
_cell_length_a 8.098
_cell_length_b 19.415
_cell_length_c 9.059
_cell_formula_units_Z 4
_cell_volume 1423.447
_database_code_amcsd 0010823
_exptl_crystal_density_diffrn 4.991
_cod_original_formula_sum 'Tl Sb5 S8'
_cod_database_code 9008291

loop_
_space_group_symop_operation_xyz
x,y,z
1/2+x,-y,1/2+z

loop_
_atom_site_aniso_label
_atom_site_aniso_U_11
_atom_site_aniso_U_22
_atom_site_aniso_U_33
_atom_site_aniso_U_12
_atom_site_aniso_U_13
_atom_site_aniso_U_23
Tl1 0.03517 0.02864 0.03447 -0.00080 0.00316 -0.00668
Tl2 0.03816 0.02330 0.02450 -0.00637 -0.00594 -0.00445
Sb1 0.01161 0.02807 0.01204 -0.00438 -0.00186 0.00045
Sb2 0.01460 0.01222 0.01578 -0.00040 -0.00037 0.00045
Sb3 0.02555 0.02292 0.01827 0.00199 -0.00223 0.00579
Sb4 0.01294 0.01318 0.01204 -0.00080 -0.00223 -0.00089
Sb5 0.01128 0.01910 0.01869 0.00159 0.00111 0.00134
Sb6 0.01659 0.01623 0.01370 -0.00159 -0.00037 -0.00223
Sb7 0.01261 0.01451 0.01536 0.00000 0.00019 -0.00223
Sb8 0.01593 0.01222 0.01495 -0.00119 0.00148 -0.00267
Sb9 0.01361 0.01623 0.01786 -0.00040 0.00019 0.00089
Sb10 0.01294 0.02024 0.02159 0.00080 -0.00557 0.00045
S1 0.00796 0.01528 0.01080 -0.00239 0.00557 -0.00089
S2 0.00962 0.02292 0.00415 -0.00159 -0.00371 -0.00757
S3 0.00995 0.00382 0.00457 0.00000 -0.00186 0.00134
S4 0.01659 0.00955 0.00706 -0.00557 0.00000 0.00000
S5 0.00697 0.00955 0.01453 -0.00279 0.00000 0.00534
S6 0.01261 0.01146 0.01703 0.00478 -0.00371 -0.00223
S7 0.01891 0.00764 0.00914 -0.00040 -0.00371 -0.00223
S8 0.00697 0.00955 0.01329 0.00358 0.00928 0.00089
S9 0.02057 0.00764 0.00581 -0.00358 0.00186 0.00000
S10 0.02389 0.01528 0.00623 -0.01114 -0.00186 -0.00579
S11 0.01593 0.01146 0.01163 -0.00756 0.00371 -0.00134
S12 0.02323 0.01337 0.01952 0.00000 -0.00186 0.00356
S13 0.01261 0.01146 0.01827 -0.00318 -0.00371 -0.00490
S14 0.02190 0.00573 0.01329 0.00398 -0.00928 -0.00668
S15 0.02920 0.00764 0.00374 -0.00637 0.00000 -0.00267
S16 0.00630 0.01528 0.01786 -0.00318 0.00000 -0.00356

loop_
_atom_site_label
_atom_site_fract_x
_atom_site_fract_y
_atom_site_fract_z
_atom_site_U_iso_or_equiv
Tl1 0.00000 0.44263 0.00000 0.03280
Tl2 -0.19450 0.05391 0.73560 0.02875
Sb1 0.08870 0.22720 0.29040 0.01672
Sb2 0.42810 0.35140 0.26160 0.01431
Sb3 0.02320 0.45410 0.44770 0.02242
Sb4 -0.25790 0.28760 0.54290 0.01279
Sb5 0.13060 0.21390 0.73280 0.01634
Sb6 -0.19600 0.26210 0.98460 0.01545
Sb7 -0.58300 0.37210 0.78660 0.01431
Sb8 0.49390 0.12710 0.46590 0.01431
Sb9 0.79500 0.04450 0.19860 0.01596
Sb10 0.43000 0.14930 0.02840 0.01836
S1 0.29210 0.27780 0.46340 0.01127
S2 0.24470 0.29170 0.08040 0.01229
S3 0.27390 0.10970 0.27320 0.00646
S4 -0.04120 0.16570 0.53340 0.01077
S5 -0.10730 0.34190 0.32910 0.01064
S6 0.26400 0.46070 0.28310 0.01393
S7 -0.04270 0.32250 0.73100 0.01165
S8 -0.39600 0.40130 0.58660 0.00950
S9 -0.00940 0.16030 0.94600 0.01165
S10 -0.40620 0.22510 0.80810 0.01558
S11 -0.35450 0.19720 0.19420 0.01305
S12 -0.40240 0.40260 0.99420 0.01874
S13 -0.69130 0.49420 0.78300 0.01393
S14 0.62990 0.01560 0.41380 0.01418
S15 0.35330 0.08170 0.68720 0.01368
S16 0.57440 0.03510 0.01050 0.01292

loop_
_cod_related_entry_id
_cod_related_entry_database
_cod_related_entry_code
1 AMCSD 0010823
